data_7131463
loop_
_publ_author_name
'El Beyrouti, Nour'
'Houard, Felix'
'Cordier, Marie'
'Trzop, Elzbieta'
'Rigaut, St&#xe9;phane'
'Le Guennic, Boris'
'Bernot, Kevin'
'Norel, Lucie'

_publ_section_title
;
 A photochromic metallacycle with highly anisotropic Dy-F magnetic units.
;
_journal_issue 35
_journal_name_full 'Chemical communications (Cambridge, England)'
_journal_page_first 5265
_journal_page_last 5268
_journal_paper_doi 10.1039/d3cc01037f
_journal_volume 59
_journal_year 2023
_chemical_compound_source 'synthesis as described'
_chemical_formula_moiety 'C66 H41 B2 F25 N11 Y'
_chemical_formula_sum 'C66 H41 B2 F25 N11 Y'
_chemical_formula_weight 1573.63
_space_group_crystal_system monoclinic
_space_group_IT_number 14
_space_group_name_Hall '-P 2ybc'
_space_group_name_H-M_alt 'P 1 21/c 1'
_atom_sites_solution_hydrogens mixed
_atom_sites_solution_primary dual
_atom_sites_solution_secondary difmap
_audit_update_record
;
2023-01-31 deposited with the CCDC.	2023-03-20 downloaded from the CCDC.
;
_cell_angle_alpha 90
_cell_angle_beta 91.516(2)
_cell_angle_gamma 90
_cell_formula_units_Z 4
_cell_length_a 17.8660(7)
_cell_length_b 22.3348(8)
_cell_length_c 16.6191(6)
_cell_measurement_reflns_used 8279
_cell_measurement_temperature 150(2)
_cell_measurement_theta_max 23.8087
_cell_measurement_theta_min 2.2807
_cell_measurement_wavelength 0.710730
_cell_volume 6629.3(4)
_computing_cell_refinement 'Bruker APEX2 (Bruker, 2014)'
_computing_data_collection 'Bruker APEX2 (Bruker, 2014)'
_computing_data_reduction 'Bruker APEX2 (Bruker, 2014)'
_computing_molecular_graphics
;
   'PLATON, A.L.Spek, Acta Cryst. 2009, D65, 148-155'
;
_computing_publication_material 'CRYSCALC (T. Roisnel, local program, ver. 2020)'
_computing_structure_refinement 'SHELXL-2018_3 (Sheldrick, 2018)'
_computing_structure_solution 'SHELXT 2018_2 (Sheldrick, 2018)'
_diffrn_ambient_temperature 150(2)
_diffrn_detector 'CCD plate'
_diffrn_detector_area_resol_mean 8.33
_diffrn_measured_fraction_theta_full 0.999
_diffrn_measured_fraction_theta_max 0.994
_diffrn_measurement_device_type 'APEXII Bruker-AXS'
_diffrn_measurement_method 'CCD rotation images, thin slices'
_diffrn_orient_matrix_UB_11 0.0340720
_diffrn_orient_matrix_UB_12 -0.0069427
_diffrn_orient_matrix_UB_13 0.0461570
_diffrn_orient_matrix_UB_21 -0.0466219
_diffrn_orient_matrix_UB_22 0.0105775
_diffrn_orient_matrix_UB_23 0.0316938
_diffrn_orient_matrix_UB_31 -0.0169901
_diffrn_orient_matrix_UB_32 -0.0429482
_diffrn_orient_matrix_UB_33 0.0003443
_diffrn_radiation_monochromator graphite
_diffrn_radiation_probe x-ray
_diffrn_radiation_source 'fine-focus sealed tube'
_diffrn_radiation_type MoK\a
_diffrn_radiation_wavelength 0.71073
_diffrn_reflns_av_R_equivalents 0.0560
_diffrn_reflns_av_unetI/netI 0.0871
_diffrn_reflns_limit_h_max 23
_diffrn_reflns_limit_h_min -19
_diffrn_reflns_limit_k_max 28
_diffrn_reflns_limit_k_min -29
_diffrn_reflns_limit_l_max 21
_diffrn_reflns_limit_l_min -18
_diffrn_reflns_number 46408
_diffrn_reflns_theta_full 25.242
_diffrn_reflns_theta_max 27.548
_diffrn_reflns_theta_min 2.151
_exptl_absorpt_coefficient_mu 1.002
_exptl_absorpt_correction_T_max 0.887
_exptl_absorpt_correction_T_min 0.734
_exptl_absorpt_correction_type multi-scan
_exptl_absorpt_process_details
;
  [Sheldrick, G.M. (2014). SADABS Bruker AXS Inc., Madison, Wisconsin, USA]
;
_exptl_crystal_colour colourless
_exptl_crystal_density_diffrn 1.577
_exptl_crystal_description plate
_exptl_crystal_F_000 3152
_exptl_crystal_size_max 0.750
_exptl_crystal_size_mid 0.230
_exptl_crystal_size_min 0.120
_refine_diff_density_max 0.359
_refine_diff_density_min -0.503
_refine_diff_density_rms 0.070
_refine_ls_extinction_method none
_refine_ls_goodness_of_fit_ref 0.995
_refine_ls_hydrogen_treatment mixed
_refine_ls_matrix_type full
_refine_ls_number_parameters 1119
_refine_ls_number_reflns 15223
_refine_ls_number_restraints 191
_refine_ls_restrained_S_all 0.997
_refine_ls_R_factor_all 0.1036
_refine_ls_R_factor_gt 0.0487
_refine_ls_shift/su_max 0.008
_refine_ls_shift/su_mean 0.000
_refine_ls_structure_factor_coef Fsqd
_refine_ls_weighting_details 'w=1/[\s^2^(Fo^2^)+(0.0452P)^2^] where P=(Fo^2^+2Fc^2^)/3'
_refine_ls_weighting_scheme calc
_refine_ls_wR_factor_gt 0.0889
_refine_ls_wR_factor_ref 0.1034
_reflns_number_gt 9456
_reflns_number_total 15223
_reflns_threshold_expression >2sigma(I)
_cod_data_source_file d3cc01037f2.cif
_cod_data_source_block NB181
_cod_depositor_comments 'Adding full bibliography for 7131461--7131464.cif.'
_cod_original_sg_symbol_H-M 'P 21/c'
_cod_database_code 7131463

loop_
_space_group_symop_operation_xyz
'x, y, z'
'-x, y+1/2, -z+1/2'
'-x, -y, -z'
'x, -y-1/2, z-1/2'

loop_
_atom_site_label
_atom_site_type_symbol
_atom_site_fract_x
_atom_site_fract_y
_atom_site_fract_z
_atom_site_U_iso_or_equiv
_atom_site_adp_type
_atom_site_occupancy
_atom_site_site_symmetry_order
_atom_site_calc_flag
_atom_site_refinement_flags_posn
_atom_site_refinement_flags_adp
_atom_site_refinement_flags_occupancy
_atom_site_disorder_assembly
_atom_site_disorder_group
F2 F 0.52051(9) 0.34454(7) 0.05444(10) 0.0467(5) Uani 1 1 d . . . . .
F3 F 0.44457(9) 0.41432(9) 0.08692(11) 0.0612(6) Uani 1 1 d . . . . .
F4 F 0.52321(10) 0.42916(7) -0.00496(10) 0.0513(5) Uani 1 1 d . . . . .
F5 F 0.53739(11) 0.59132(7) 0.23232(13) 0.0675(6) Uani 1 1 d . . . . .
F6 F 0.65586(11) 0.60365(7) 0.22717(11) 0.0543(5) Uani 1 1 d . . . . .
F7 F 0.60849(10) 0.56583(6) 0.33107(10) 0.0458(5) Uani 1 1 d . . . . .
F8 F 0.9124(7) 0.5338(7) 0.1268(8) 0.053(5) Uani 0.226(9) 1 d D U P A 1
F9 F 1.0214(5) 0.5273(7) 0.1856(10) 0.041(4) Uani 0.226(9) 1 d D U P A 1
F10 F 0.9393(7) 0.5870(5) 0.2313(7) 0.040(4) Uani 0.226(9) 1 d D U P A 1
F8B F 0.9312(3) 0.5174(2) 0.1181(3) 0.0315(12) Uani 0.617(10) 1 d D U P A 2
F9B F 1.0175(3) 0.5425(3) 0.2053(4) 0.0450(18) Uani 0.617(10) 1 d D U P A 2
F10B F 0.9102(4) 0.5849(2) 0.2068(4) 0.0546(19) Uani 0.617(10) 1 d D U P A 2
F8C F 0.9609(9) 0.5184(7) 0.1262(9) 0.051(7) Uani 0.157(6) 1 d D U P A 3
F9C F 0.9885(7) 0.5714(7) 0.2317(8) 0.058(5) Uani 0.157(6) 1 d D U P A 3
F10C F 0.8780(5) 0.5746(6) 0.1794(9) 0.036(4) Uani 0.157(6) 1 d D U P A 3
F11 F 0.9520(4) 0.44093(16) 0.50882(18) 0.0578(13) Uani 0.874(15) 1 d . U P B 1
F12 F 1.04722(17) 0.4180(3) 0.4408(3) 0.0555(15) Uani 0.874(15) 1 d . U P B 1
F13 F 0.9653(3) 0.3506(2) 0.4653(3) 0.0438(11) Uani 0.874(15) 1 d . U P B 1
F11B F 0.954(2) 0.3628(15) 0.484(2) 0.035(7) Uani 0.126(15) 1 d . U P B 2
F12B F 0.989(2) 0.4466(11) 0.4939(18) 0.060(8) Uani 0.126(15) 1 d . U P B 2
F13B F 1.0499(14) 0.3893(15) 0.4241(15) 0.052(7) Uani 0.126(15) 1 d . U P B 2
F14 F 0.9466(4) 0.1532(4) 0.1641(4) 0.032(2) Uani 0.259(7) 1 d D U P C 1
F15 F 0.8927(5) 0.1688(4) 0.2764(4) 0.019(2) Uani 0.259(7) 1 d D U P C 1
F16 F 0.8354(4) 0.1204(3) 0.1756(6) 0.031(2) Uani 0.259(7) 1 d D U P C 1
F14B F 0.9008(6) 0.1306(4) 0.1435(4) 0.037(3) Uani 0.182(4) 1 d D U P C 2
F15B F 0.9162(5) 0.1717(4) 0.2599(5) 0.026(3) Uani 0.182(4) 1 d D U P C 2
F16B F 0.8073(4) 0.1319(4) 0.2206(6) 0.040(3) Uani 0.182(4) 1 d D U P C 2
F14C F 0.8608(4) 0.1212(3) 0.1547(4) 0.0333(19) Uani 0.419(8) 1 d D U P C 3
F15C F 0.9620(2) 0.1709(2) 0.1801(4) 0.0328(14) Uani 0.419(8) 1 d D U P C 3
F16C F 0.8748(4) 0.1593(3) 0.2717(3) 0.0270(16) Uani 0.419(8) 1 d D U P C 3
F14D F 0.8701(8) 0.1260(8) 0.1369(6) 0.030(5) Uani 0.140(6) 1 d D U P C 4
F15D F 0.9500(5) 0.1707(5) 0.2152(10) 0.037(4) Uani 0.140(6) 1 d D U P C 4
F16D F 0.8365(7) 0.1465(5) 0.2559(6) 0.030(4) Uani 0.140(6) 1 d D U P C 4
F17 F 0.76600(9) 0.32955(8) -0.06497(9) 0.0469(4) Uani 1 1 d . . . . .
F18 F 0.85267(10) 0.26420(7) -0.07834(9) 0.0480(5) Uani 1 1 d . . . . .
F19 F 0.87989(10) 0.35383(7) -0.04286(9) 0.0459(5) Uani 1 1 d . . . . .
F20 F 0.72042(10) 0.38266(9) 0.56685(10) 0.0623(6) Uani 1 1 d . . . . .
F21 F 0.60123(11) 0.38510(9) 0.55543(11) 0.0647(6) Uani 1 1 d . . . . .
F22 F 0.65571(12) 0.30790(9) 0.60281(10) 0.0635(6) Uani 1 1 d . . . . .
F23 F 0.58547(11) 0.18159(8) 0.26828(11) 0.0607(6) Uani 1 1 d . . . . .
F24 F 0.59924(11) 0.15102(7) 0.38796(12) 0.0597(6) Uani 1 1 d . . . . .
F25 F 0.50660(10) 0.20624(8) 0.35675(13) 0.0628(6) Uani 1 1 d . . . . .
C35 C 0.68339(13) 0.41217(10) 0.21238(14) 0.0194(6) Uani 1 1 d . . . . .
C36 C 0.63020(14) 0.39152(11) 0.15510(15) 0.0217(6) Uani 1 1 d . . . . .
H36 H 0.635436 0.352303 0.133833 0.026 Uiso 1 1 calc R U . . .
C37 C 0.57036(14) 0.42642(11) 0.12860(15) 0.0222(6) Uani 1 1 d . . . . .
C38 C 0.56041(14) 0.48380(11) 0.15805(15) 0.0243(6) Uani 1 1 d . . . . .
H38 H 0.519748 0.507962 0.139478 0.029 Uiso 1 1 calc R U . . .
C39 C 0.61138(14) 0.50483(10) 0.21522(15) 0.0223(6) Uani 1 1 d . . . . .
C40 C 0.67145(13) 0.46969(10) 0.24124(14) 0.0212(6) Uani 1 1 d . . . . .
H40 H 0.705740 0.485618 0.280312 0.025 Uiso 1 1 calc R U . . .
C41 C 0.51503(15) 0.40356(12) 0.06658(17) 0.0320(7) Uani 1 1 d . . . . .
C42 C 0.60276(16) 0.56601(11) 0.25000(17) 0.0310(7) Uani 1 1 d . . . . .
C43 C 0.82202(13) 0.40842(10) 0.28124(15) 0.0196(6) Uani 1 1 d . . . . .
C44 C 0.85000(14) 0.45476(10) 0.23374(15) 0.0240(6) Uani 1 1 d . . . . .
H44 H 0.822331 0.466122 0.186577 0.029 Uiso 1 1 calc R U . . .
C45 C 0.91631(15) 0.48488(11) 0.25239(15) 0.0258(6) Uani 1 1 d . . . . .
C46 C 0.95737(14) 0.47063(11) 0.32143(16) 0.0277(6) Uani 1 1 d . . . . .
H46 H 1.001928 0.491804 0.335550 0.033 Uiso 1 1 calc R U . . .
C47 C 0.93182(14) 0.42468(11) 0.36948(16) 0.0247(6) Uani 1 1 d . . . . .
C48 C 0.86634(13) 0.39424(10) 0.34925(15) 0.0221(6) Uani 1 1 d . . . . .
H48 H 0.850929 0.362442 0.382970 0.026 Uiso 1 1 calc R U . . .
C49 C 0.94390(19) 0.53301(13) 0.19716(19) 0.0397(8) Uani 1 1 d . . . . .
C50 C 0.97457(16) 0.40885(13) 0.44488(18) 0.0328(7) Uani 1 1 d . . . . .
C51 C 0.78321(13) 0.32067(10) 0.18832(15) 0.0187(5) Uani 1 1 d . . . . .
C52 C 0.81436(14) 0.26608(10) 0.21486(15) 0.0226(6) Uani 1 1 d . . . . .
H52 H 0.811951 0.256204 0.270336 0.027 Uiso 1 1 calc R U . . .
C53 C 0.84833(14) 0.22614(11) 0.16378(15) 0.0239(6) Uani 1 1 d . . . . .
C54 C 0.85345(14) 0.23933(11) 0.08211(16) 0.0271(6) Uani 1 1 d . . . . .
H54 H 0.876481 0.212148 0.046415 0.033 Uiso 1 1 calc R U . . .
C55 C 0.82414(14) 0.29294(11) 0.05452(15) 0.0239(6) Uani 1 1 d . . . . .
C56 C 0.78968(13) 0.33259(11) 0.10640(15) 0.0215(6) Uani 1 1 d . . . . .
H56 H 0.769888 0.369006 0.085335 0.026 Uiso 1 1 calc R U . . .
C57 C 0.88075(18) 0.16843(12) 0.19490(18) 0.0385(7) Uani 1 1 d . . . . .
C58 C 0.83029(16) 0.30952(12) -0.03207(16) 0.0294(6) Uani 1 1 d . . . . .
C59 C 0.70680(13) 0.33439(10) 0.32484(14) 0.0186(5) Uani 1 1 d . . . . .
C60 C 0.70359(13) 0.35495(11) 0.40416(15) 0.0212(6) Uani 1 1 d . . . . .
H60 H 0.729338 0.390787 0.418401 0.025 Uiso 1 1 calc R U . . .
C61 C 0.66408(14) 0.32495(11) 0.46326(15) 0.0231(6) Uani 1 1 d . . . . .
C62 C 0.62449(14) 0.27316(11) 0.44464(16) 0.0248(6) Uani 1 1 d . . . . .
H62 H 0.598194 0.252134 0.484767 0.030 Uiso 1 1 calc R U . . .
C63 C 0.62439(14) 0.25296(11) 0.36580(16) 0.0233(6) Uani 1 1 d . . . . .
C64 C 0.66449(13) 0.28282(10) 0.30777(15) 0.0211(6) Uani 1 1 d . . . . .
H64 H 0.663239 0.267719 0.254312 0.025 Uiso 1 1 calc R U . . .
C65 C 0.66123(17) 0.35001(13) 0.54602(17) 0.0360(7) Uani 1 1 d . . . . .
C66 C 0.57916(16) 0.19827(12) 0.34444(18) 0.0329(7) Uani 1 1 d . . . . .
B2 B 0.74890(16) 0.36896(12) 0.25185(17) 0.0197(6) Uani 1 1 d . . . . .
Y1 Y 0.26424(2) 0.33444(2) 0.22582(2) 0.02269(7) Uani 1 1 d . . . . .
F1 F 0.31848(7) 0.27428(6) 0.30550(8) 0.0242(3) Uani 1 1 d . . . . .
N1 N 0.22429(14) 0.47579(10) 0.14808(15) 0.0439(7) Uani 1 1 d . . . . .
N2 N 0.27289(13) 0.44215(9) 0.19241(14) 0.0326(6) Uani 1 1 d . . . . .
N3 N 0.38599(12) 0.39169(9) 0.27182(13) 0.0262(5) Uani 1 1 d . . . . .
N4 N 0.11296(14) 0.40716(10) 0.13274(16) 0.0425(7) Uani 1 1 d . . . . .
N5 N 0.13543(13) 0.37046(9) 0.19391(14) 0.0341(6) Uani 1 1 d . . . . .
N6 N 0.15500(12) 0.28742(9) 0.30682(13) 0.0284(5) Uani 1 1 d . . . . .
N7 N 0.21991(14) 0.40140(10) 0.03829(15) 0.0423(7) Uani 1 1 d . . . . .
N8 N 0.25668(13) 0.35642(10) 0.07780(13) 0.0325(6) Uani 1 1 d . . . . .
N9 N 0.36001(12) 0.27920(9) 0.13511(13) 0.0254(5) Uani 1 1 d . . . . .
N10 N 0.20598(12) 0.24128(9) 0.15912(12) 0.0259(5) Uani 1 1 d . . . . .
N11 N 0.24271(12) 0.39469(9) 0.35683(13) 0.0290(5) Uani 1 1 d . . . . .
C1 C 0.2424(2) 0.53435(13) 0.1579(2) 0.0591(11) Uani 1 1 d . . . . .
H1 H 0.216938 0.567146 0.133199 0.071 Uiso 1 1 calc R U . . .
C2 C 0.30317(19) 0.53849(13) 0.2093(2) 0.0520(9) Uani 1 1 d . . . . .
H2 H 0.327616 0.573860 0.227807 0.062 Uiso 1 1 calc R U . . .
C3 C 0.32139(16) 0.47959(11) 0.22852(17) 0.0324(7) Uani 1 1 d . . . . .
C4 C 0.38238(15) 0.45244(11) 0.27620(16) 0.0283(6) Uani 1 1 d . . . . .
C5 C 0.43321(16) 0.48532(13) 0.32255(17) 0.0364(7) Uani 1 1 d . . . . .
H5 H 0.428088 0.527513 0.327109 0.044 Uiso 1 1 calc R U . . .
C6 C 0.49127(17) 0.45597(13) 0.36191(18) 0.0413(8) Uani 1 1 d . . . . .
H6 H 0.526635 0.477719 0.394034 0.050 Uiso 1 1 calc R U . . .
C7 C 0.49757(16) 0.39462(13) 0.35423(17) 0.0365(7) Uani 1 1 d . . . . .
H7 H 0.538452 0.373635 0.378676 0.044 Uiso 1 1 calc R U . . .
C8 C 0.44309(15) 0.36475(12) 0.31026(16) 0.0293(6) Uani 1 1 d . . . . .
H8 H 0.446326 0.322368 0.307077 0.035 Uiso 1 1 calc R U . . .
C9 C 0.03841(19) 0.40035(15) 0.1195(2) 0.0549(10) Uani 1 1 d . . . . .
H9 H 0.009320 0.420650 0.079347 0.066 Uiso 1 1 calc R U . . .
C10 C 0.01154(18) 0.35971(15) 0.1729(2) 0.0513(9) Uani 1 1 d . . . . .
H10 H -0.038690 0.346482 0.177594 0.062 Uiso 1 1 calc R U . . .
C11 C 0.07398(15) 0.34189(12) 0.21896(19) 0.0360(7) Uani 1 1 d . . . . .
C12 C 0.08310(16) 0.29792(12) 0.28320(18) 0.0331(7) Uani 1 1 d . . . . .
C13 C 0.02386(16) 0.26743(14) 0.3157(2) 0.0450(8) Uani 1 1 d . . . . .
H13 H -0.026100 0.276313 0.298700 0.054 Uiso 1 1 calc R U . . .
C14 C 0.03786(18) 0.22406(14) 0.3729(2) 0.0483(9) Uani 1 1 d . . . . .
H14 H -0.002172 0.201940 0.394843 0.058 Uiso 1 1 calc R U . . .
C15 C 0.11051(17) 0.21316(13) 0.39782(18) 0.0405(8) Uani 1 1 d . . . . .
H15 H 0.121581 0.183588 0.437459 0.049 Uiso 1 1 calc R U . . .
C16 C 0.16698(16) 0.24598(12) 0.36418(17) 0.0340(7) Uani 1 1 d . . . . .
H16 H 0.217006 0.238910 0.382547 0.041 Uiso 1 1 calc R U . . .
C17 C 0.2433(2) 0.40394(15) -0.0380(2) 0.0557(10) Uani 1 1 d . . . . .
H17 H 0.226219 0.431755 -0.077651 0.067 Uiso 1 1 calc R U . . .
C18 C 0.2958(2) 0.36012(16) -0.04962(19) 0.0533(9) Uani 1 1 d . . . . .
H18 H 0.321446 0.351031 -0.097446 0.064 Uiso 1 1 calc R U . . .
C19 C 0.30268(16) 0.33189(12) 0.02554(16) 0.0327(7) Uani 1 1 d . . . . .
C20 C 0.35328(15) 0.28460(12) 0.05401(16) 0.0285(6) Uani 1 1 d . . . . .
C21 C 0.39214(17) 0.24831(13) 0.00217(17) 0.0379(8) Uani 1 1 d . . . . .
H21 H 0.385408 0.252559 -0.054440 0.045 Uiso 1 1 calc R U . . .
C22 C 0.44074(16) 0.20589(13) 0.03359(19) 0.0408(8) Uani 1 1 d . . . . .
H22 H 0.467934 0.180536 -0.001033 0.049 Uiso 1 1 calc R U . . .
C23 C 0.44932(15) 0.20079(12) 0.11617(18) 0.0341(7) Uani 1 1 d . . . . .
H23 H 0.483239 0.172531 0.139420 0.041 Uiso 1 1 calc R U . . .
C24 C 0.40744(15) 0.23771(11) 0.16413(16) 0.0275(6) Uani 1 1 d . . . . .
H24 H 0.412621 0.233393 0.220873 0.033 Uiso 1 1 calc R U . . .
C25 C 0.15232(16) 0.24177(12) 0.10107(17) 0.0342(7) Uani 1 1 d . . . . .
H25 H 0.138869 0.279087 0.077365 0.041 Uiso 1 1 calc R U . . .
C26 C 0.11604(17) 0.19151(13) 0.07427(18) 0.0429(8) Uani 1 1 d . . . . .
H26 H 0.078321 0.194086 0.033043 0.051 Uiso 1 1 calc R U . . .
C27 C 0.13482(18) 0.13724(13) 0.10771(19) 0.0462(8) Uani 1 1 d . . . . .
H27 H 0.109877 0.101726 0.090537 0.055 Uiso 1 1 calc R U . . .
C28 C 0.19033(16) 0.13512(12) 0.16648(18) 0.0374(7) Uani 1 1 d . . . . .
H28 H 0.205157 0.098035 0.189915 0.045 Uiso 1 1 calc R U . . .
C29 C 0.22410(15) 0.18786(11) 0.19078(16) 0.0292(6) Uani 1 1 d . . . . .
H29 H 0.262000 0.186254 0.231904 0.035 Uiso 1 1 calc R U . . .
C30 C 0.20392(15) 0.44596(12) 0.36030(19) 0.0369(7) Uani 1 1 d . . . . .
H30 H 0.175443 0.458293 0.314138 0.044 Uiso 1 1 calc R U . . .
C31 C 0.20363(18) 0.48158(13) 0.4282(2) 0.0482(9) Uani 1 1 d . . . . .
H31 H 0.175294 0.517566 0.428687 0.058 Uiso 1 1 calc R U . . .
C32 C 0.2450(2) 0.46413(15) 0.4948(2) 0.0582(10) Uani 1 1 d . . . . .
H32 H 0.246183 0.488260 0.541925 0.070 Uiso 1 1 calc R U . . .
C33 C 0.28447(19) 0.41163(14) 0.49294(19) 0.0486(9) Uani 1 1 d . . . . .
H33 H 0.313088 0.398407 0.538541 0.058 Uiso 1 1 calc R U . . .
C34 C 0.28149(16) 0.37844(12) 0.42277(17) 0.0347(7) Uani 1 1 d . . . . .
H34 H 0.308673 0.341910 0.421503 0.042 Uiso 1 1 calc R U . . .
B1 B 0.1707(2) 0.44425(16) 0.0868(2) 0.0508(11) Uani 1 1 d . . . . .
H1B H 0.1408(16) 0.4748(12) 0.0446(18) 0.061 Uiso 1 1 d . U . . .

loop_
_atom_site_aniso_label
_atom_site_aniso_U_11
_atom_site_aniso_U_22
_atom_site_aniso_U_33
_atom_site_aniso_U_23
_atom_site_aniso_U_13
_atom_site_aniso_U_12
F2 0.0493(11) 0.0343(9) 0.0553(12) -0.0109(8) -0.0221(9) -0.0056(8)
F3 0.0218(10) 0.0950(15) 0.0662(14) -0.0373(11) -0.0097(9) 0.0013(10)
F4 0.0727(14) 0.0542(11) 0.0260(10) 0.0019(8) -0.0174(9) -0.0002(10)
F5 0.0604(13) 0.0381(10) 0.1019(17) -0.0261(10) -0.0396(12) 0.0282(9)
F6 0.0820(14) 0.0298(9) 0.0517(12) -0.0030(8) 0.0135(10) -0.0231(10)
F7 0.0743(13) 0.0306(9) 0.0325(10) -0.0083(8) 0.0031(9) 0.0064(9)
F8 0.058(8) 0.055(8) 0.046(7) 0.016(5) -0.004(5) -0.010(5)
F9 0.036(6) 0.037(6) 0.050(7) -0.008(5) 0.018(5) -0.007(4)
F10 0.039(6) 0.022(4) 0.059(7) 0.009(4) 0.012(5) -0.004(4)
F8B 0.025(3) 0.041(3) 0.030(2) 0.0126(16) 0.0025(18) -0.002(2)
F9B 0.037(3) 0.060(4) 0.038(3) 0.012(3) 0.002(2) -0.028(2)
F10B 0.074(5) 0.030(2) 0.061(4) 0.013(2) 0.013(3) 0.002(3)
F8C 0.058(10) 0.047(8) 0.050(9) 0.008(6) 0.018(7) -0.006(6)
F9C 0.057(8) 0.051(7) 0.067(8) 0.010(6) -0.012(6) -0.018(6)
F10C 0.034(6) 0.031(6) 0.042(7) 0.021(5) -0.012(5) 0.001(5)
F11 0.067(3) 0.0765(18) 0.0293(16) -0.0099(13) -0.0086(15) 0.0183(18)
F12 0.0215(14) 0.090(3) 0.054(2) 0.029(2) -0.0136(13) -0.0171(17)
F13 0.044(2) 0.044(2) 0.043(2) 0.0138(17) -0.0183(17) -0.0019(15)
F11B 0.033(9) 0.035(10) 0.037(10) 0.008(7) -0.005(6) -0.015(7)
F12B 0.062(11) 0.059(9) 0.059(10) -0.015(6) -0.010(7) 0.006(7)
F13B 0.046(9) 0.060(10) 0.049(9) -0.007(7) -0.004(6) 0.005(7)
F14 0.032(2) 0.032(2) 0.033(2) -0.0006(8) 0.0007(8) 0.0017(8)
F15 0.019(2) 0.019(2) 0.019(2) 0.0013(8) 0.0005(8) 0.0001(8)
F16 0.031(2) 0.030(2) 0.031(2) 0.0002(8) 0.0017(8) 0.0001(8)
F14B 0.037(3) 0.036(3) 0.037(3) -0.0002(8) 0.0012(8) 0.0005(8)
F15B 0.026(3) 0.026(3) 0.026(3) 0.0005(8) 0.0004(8) 0.0007(8)
F16B 0.040(3) 0.040(3) 0.040(3) 0.0008(8) 0.0011(8) -0.0003(8)
F14C 0.034(2) 0.031(2) 0.035(2) -0.0001(8) 0.0021(8) 0.0006(8)
F15C 0.0318(16) 0.0329(16) 0.0336(16) -0.0004(8) 0.0003(8) 0.0026(8)
F16C 0.0275(18) 0.0266(17) 0.0268(17) 0.0009(8) -0.0006(8) 0.0002(8)
F14D 0.031(5) 0.030(5) 0.031(5) -0.0001(8) 0.0009(8) 0.0002(8)
F15D 0.037(4) 0.037(4) 0.037(4) 0.0005(8) 0.0006(8) 0.0005(8)
F16D 0.030(4) 0.030(4) 0.030(4) 0.0004(8) 0.0008(8) 0.0001(8)
F17 0.0406(10) 0.0716(12) 0.0282(9) 0.0153(9) -0.0029(8) 0.0079(9)
F18 0.0807(14) 0.0398(9) 0.0239(9) -0.0039(8) 0.0103(9) 0.0092(9)
F19 0.0554(12) 0.0503(10) 0.0324(10) 0.0050(8) 0.0115(9) -0.0187(9)
F20 0.0544(13) 0.1017(15) 0.0310(11) -0.0235(10) 0.0044(9) -0.0391(11)
F21 0.0585(13) 0.0868(14) 0.0489(12) -0.0345(11) 0.0028(10) 0.0223(11)
F22 0.0979(16) 0.0713(13) 0.0216(10) 0.0019(10) 0.0071(10) -0.0121(12)
F23 0.0845(15) 0.0585(11) 0.0400(11) -0.0186(9) 0.0179(10) -0.0436(11)
F24 0.0779(15) 0.0291(9) 0.0718(14) 0.0105(9) -0.0070(11) -0.0140(9)
F25 0.0294(11) 0.0530(11) 0.1067(17) -0.0273(11) 0.0145(11) -0.0159(9)
C35 0.0187(14) 0.0222(13) 0.0174(14) 0.0036(11) 0.0014(11) -0.0036(11)
C36 0.0233(14) 0.0225(13) 0.0193(14) -0.0012(11) 0.0018(11) -0.0008(11)
C37 0.0216(14) 0.0282(14) 0.0167(14) -0.0008(11) -0.0010(11) -0.0051(11)
C38 0.0232(14) 0.0256(14) 0.0239(15) 0.0043(12) -0.0009(12) 0.0028(11)
C39 0.0236(14) 0.0211(13) 0.0220(14) -0.0005(11) -0.0002(12) -0.0011(11)
C40 0.0209(14) 0.0241(13) 0.0183(14) -0.0008(11) -0.0034(11) -0.0025(11)
C41 0.0270(16) 0.0364(16) 0.0323(18) -0.0067(14) -0.0073(14) 0.0024(13)
C42 0.0322(17) 0.0217(14) 0.0384(19) -0.0004(13) -0.0099(14) 0.0016(13)
C43 0.0195(14) 0.0199(12) 0.0195(14) 0.0003(11) 0.0023(11) 0.0016(11)
C44 0.0255(15) 0.0225(13) 0.0237(15) 0.0002(11) -0.0036(12) 0.0022(11)
C45 0.0294(16) 0.0252(14) 0.0228(15) 0.0036(12) 0.0010(12) -0.0025(12)
C46 0.0224(15) 0.0299(14) 0.0306(16) -0.0003(12) -0.0009(12) -0.0086(12)
C47 0.0197(14) 0.0311(14) 0.0233(15) 0.0021(12) 0.0015(12) -0.0016(12)
C48 0.0197(14) 0.0213(13) 0.0253(15) 0.0039(11) 0.0021(12) 0.0000(11)
C49 0.047(2) 0.0335(18) 0.038(2) 0.0062(15) -0.0006(17) -0.0097(16)
C50 0.0276(17) 0.0358(17) 0.0346(18) 0.0051(15) -0.0061(14) -0.0080(14)
C51 0.0145(13) 0.0202(13) 0.0213(14) 0.0011(10) -0.0016(11) -0.0033(10)
C52 0.0243(14) 0.0269(14) 0.0164(13) 0.0011(11) -0.0020(11) -0.0019(12)
C53 0.0264(15) 0.0218(13) 0.0235(15) -0.0016(11) 0.0010(12) 0.0019(11)
C54 0.0293(16) 0.0246(14) 0.0276(16) -0.0036(12) 0.0035(13) 0.0030(12)
C55 0.0235(15) 0.0283(14) 0.0199(14) -0.0015(12) 0.0028(12) -0.0037(12)
C56 0.0196(13) 0.0205(12) 0.0245(14) 0.0016(12) 0.0005(11) -0.0007(11)
C57 0.053(2) 0.0331(16) 0.0292(17) -0.0084(14) -0.0015(15) 0.0093(16)
C58 0.0305(17) 0.0312(15) 0.0265(16) 0.0012(13) 0.0027(13) 0.0000(13)
C59 0.0151(12) 0.0198(12) 0.0208(13) 0.0020(11) -0.0016(10) 0.0016(11)
C60 0.0150(13) 0.0233(13) 0.0252(15) -0.0017(11) -0.0017(11) 0.0012(11)
C61 0.0179(13) 0.0292(14) 0.0224(14) -0.0007(12) 0.0023(11) 0.0032(11)
C62 0.0202(14) 0.0279(14) 0.0265(16) 0.0048(12) 0.0027(12) -0.0006(12)
C63 0.0198(14) 0.0234(13) 0.0266(15) -0.0006(12) -0.0001(12) 0.0000(11)
C64 0.0201(14) 0.0244(13) 0.0187(14) -0.0006(11) 0.0013(11) 0.0012(11)
C65 0.0297(17) 0.0523(19) 0.0262(17) -0.0031(15) 0.0032(14) -0.0060(15)
C66 0.0346(18) 0.0290(15) 0.0352(18) -0.0008(14) 0.0055(14) -0.0081(13)
B2 0.0191(16) 0.0215(15) 0.0186(15) 0.0009(12) 0.0001(12) 0.0002(12)
Y1 0.02438(14) 0.02144(13) 0.02195(14) 0.00067(11) -0.00507(10) 0.00087(12)
F1 0.0239(8) 0.0265(7) 0.0222(8) 0.0016(6) -0.0017(6) 0.0017(6)
N1 0.0564(18) 0.0250(13) 0.0493(17) 0.0094(12) -0.0205(14) 0.0037(12)
N2 0.0405(15) 0.0263(12) 0.0302(14) 0.0038(11) -0.0109(11) 0.0018(11)
N3 0.0269(13) 0.0278(12) 0.0239(13) 0.0022(10) 0.0024(10) -0.0040(10)
N4 0.0428(17) 0.0305(13) 0.0531(18) 0.0006(12) -0.0217(14) 0.0091(12)
N5 0.0344(15) 0.0274(12) 0.0398(15) -0.0025(11) -0.0128(12) 0.0075(11)
N6 0.0236(13) 0.0313(12) 0.0304(14) -0.0088(11) 0.0016(10) 0.0000(10)
N7 0.0579(18) 0.0338(13) 0.0341(16) 0.0144(12) -0.0214(13) -0.0027(13)
N8 0.0453(16) 0.0295(12) 0.0220(13) 0.0044(11) -0.0109(12) -0.0021(11)
N9 0.0281(13) 0.0248(11) 0.0234(13) -0.0016(10) 0.0022(10) -0.0066(10)
N10 0.0263(13) 0.0303(12) 0.0209(12) -0.0032(10) -0.0023(10) -0.0024(10)
N11 0.0269(13) 0.0281(12) 0.0321(14) -0.0033(10) 0.0007(11) -0.0007(10)
C1 0.085(3) 0.0219(16) 0.070(3) 0.0116(16) -0.024(2) -0.0008(17)
C2 0.068(2) 0.0247(16) 0.062(2) 0.0056(15) -0.016(2) -0.0077(16)
C3 0.0398(18) 0.0244(14) 0.0329(17) 0.0017(13) -0.0027(14) -0.0055(13)
C4 0.0311(16) 0.0290(15) 0.0249(16) 0.0026(12) 0.0069(13) -0.0076(13)
C5 0.0413(19) 0.0354(16) 0.0327(17) -0.0021(14) 0.0028(15) -0.0141(14)
C6 0.0389(19) 0.0505(19) 0.0342(18) -0.0008(15) -0.0044(15) -0.0210(16)
C7 0.0265(16) 0.0500(19) 0.0330(18) 0.0045(14) 0.0004(14) -0.0070(14)
C8 0.0235(15) 0.0344(15) 0.0300(16) 0.0010(13) 0.0002(13) -0.0016(13)
C9 0.044(2) 0.047(2) 0.072(3) -0.0125(19) -0.0332(19) 0.0189(17)
C10 0.0304(19) 0.0474(19) 0.075(3) -0.0111(19) -0.0141(18) 0.0123(16)
C11 0.0213(15) 0.0330(16) 0.054(2) -0.0145(15) -0.0046(14) 0.0053(13)
C12 0.0260(16) 0.0296(15) 0.0437(19) -0.0148(14) -0.0011(14) -0.0003(13)
C13 0.0184(16) 0.053(2) 0.063(2) -0.0207(18) 0.0023(15) -0.0032(15)
C14 0.037(2) 0.055(2) 0.053(2) -0.0099(18) 0.0145(17) -0.0138(17)
C15 0.043(2) 0.0469(18) 0.0326(18) -0.0073(15) 0.0084(15) -0.0127(16)
C16 0.0292(17) 0.0418(17) 0.0310(17) -0.0056(14) 0.0010(13) -0.0051(14)
C17 0.079(3) 0.055(2) 0.032(2) 0.0207(17) -0.0236(19) -0.013(2)
C18 0.068(3) 0.066(2) 0.0254(18) 0.0116(17) -0.0059(17) -0.016(2)
C19 0.0406(18) 0.0374(16) 0.0199(15) 0.0029(14) -0.0061(13) -0.0157(15)
C20 0.0311(16) 0.0348(15) 0.0198(15) -0.0032(13) 0.0028(13) -0.0165(13)
C21 0.0419(19) 0.0486(18) 0.0235(16) -0.0085(15) 0.0093(14) -0.0224(16)
C22 0.0365(19) 0.0446(18) 0.042(2) -0.0181(16) 0.0168(15) -0.0130(15)
C23 0.0275(16) 0.0327(15) 0.0424(19) -0.0073(14) 0.0070(14) -0.0033(13)
C24 0.0296(16) 0.0282(14) 0.0249(15) -0.0011(12) 0.0022(13) -0.0042(13)
C25 0.0352(17) 0.0371(16) 0.0300(17) 0.0036(13) -0.0071(14) -0.0038(14)
C26 0.044(2) 0.0473(19) 0.0368(19) -0.0032(15) -0.0179(15) -0.0124(16)
C27 0.049(2) 0.0403(18) 0.048(2) -0.0057(16) -0.0060(17) -0.0210(16)
C28 0.0445(19) 0.0310(16) 0.0367(18) 0.0002(14) -0.0009(15) -0.0046(14)
C29 0.0315(16) 0.0268(14) 0.0293(16) -0.0015(12) 0.0007(13) 0.0001(13)
C30 0.0287(17) 0.0333(16) 0.049(2) -0.0047(15) 0.0061(15) -0.0020(13)
C31 0.047(2) 0.0325(17) 0.066(3) -0.0134(17) 0.0216(19) -0.0028(15)
C32 0.078(3) 0.054(2) 0.044(2) -0.0230(18) 0.018(2) -0.011(2)
C33 0.062(2) 0.052(2) 0.0322(19) -0.0067(16) 0.0028(17) -0.0036(18)
C34 0.0370(18) 0.0373(16) 0.0300(17) -0.0025(14) 0.0036(14) -0.0045(14)
B1 0.067(3) 0.0340(19) 0.050(3) 0.0082(19) -0.029(2) 0.009(2)

loop_
_atom_type_symbol
_atom_type_description
_atom_type_scat_dispersion_real
_atom_type_scat_dispersion_imag
_atom_type_scat_source
C C 0.0033 0.0016 'International Tables Vol C Tables 4.2.6.8 and 6.1.1.4'
H H 0.0000 0.0000 'International Tables Vol C Tables 4.2.6.8 and 6.1.1.4'
B B 0.0013 0.0007 'International Tables Vol C Tables 4.2.6.8 and 6.1.1.4'
F F 0.0171 0.0103 'International Tables Vol C Tables 4.2.6.8 and 6.1.1.4'
N N 0.0061 0.0033 'International Tables Vol C Tables 4.2.6.8 and 6.1.1.4'
Y Y -2.7962 3.5667 'International Tables Vol C Tables 4.2.6.8 and 6.1.1.4'

loop_
_geom_angle_atom_site_label_1
_geom_angle_atom_site_label_2
_geom_angle_atom_site_label_3
_geom_angle
_geom_angle_site_symmetry_1
_geom_angle_site_symmetry_3
_geom_angle_publ_flag
C40 C35 C36 115.5(2) . . ?
C40 C35 B2 121.3(2) . . ?
C36 C35 B2 122.7(2) . . ?
C37 C36 C35 122.2(2) . . ?
C37 C36 H36 118.9 . . ?
C35 C36 H36 118.9 . . ?
C38 C37 C36 120.9(2) . . ?
C38 C37 C41 118.0(2) . . ?
C36 C37 C41 121.1(2) . . ?
C39 C38 C37 118.0(2) . . ?
C39 C38 H38 121.0 . . ?
C37 C38 H38 121.0 . . ?
C38 C39 C40 120.8(2) . . ?
C38 C39 C42 120.3(2) . . ?
C40 C39 C42 118.9(2) . . ?
C39 C40 C35 122.6(2) . . ?
C39 C40 H40 118.7 . . ?
C35 C40 H40 118.7 . . ?
F4 C41 F3 106.0(2) . . ?
F4 C41 F2 106.2(2) . . ?
F3 C41 F2 106.8(2) . . ?
F4 C41 C37 112.5(2) . . ?
F3 C41 C37 112.0(2) . . ?
F2 C41 C37 112.9(2) . . ?
F5 C42 F6 107.4(2) . . ?
F5 C42 F7 105.4(2) . . ?
F6 C42 F7 104.5(2) . . ?
F5 C42 C39 113.9(2) . . ?
F6 C42 C39 112.7(2) . . ?
F7 C42 C39 112.2(2) . . ?
C48 C43 C44 114.8(2) . . ?
C48 C43 B2 123.3(2) . . ?
C44 C43 B2 121.5(2) . . ?
C45 C44 C43 123.1(2) . . ?
C45 C44 H44 118.4 . . ?
C43 C44 H44 118.4 . . ?
C46 C45 C44 120.3(2) . . ?
C46 C45 C49 119.7(2) . . ?
C44 C45 C49 120.0(2) . . ?
C45 C46 C47 118.2(2) . . ?
C45 C46 H46 120.9 . . ?
C47 C46 H46 120.9 . . ?
C46 C47 C48 120.8(2) . . ?
C46 C47 C50 119.4(2) . . ?
C48 C47 C50 119.8(2) . . ?
C47 C48 C43 122.7(2) . . ?
C47 C48 H48 118.6 . . ?
C43 C48 H48 118.6 . . ?
F8C C49 F9C 115.0(8) . . ?
F10B C49 F9B 107.4(4) . . ?
F8 C49 F10 110.1(8) . . ?
F10B C49 F8B 106.0(4) . . ?
F9B C49 F8B 105.9(4) . . ?
F8 C49 F9 106.6(8) . . ?
F10 C49 F9 102.2(7) . . ?
F8C C49 C45 118.3(8) . . ?
F8 C49 C45 115.0(7) . . ?
F9C C49 C45 114.2(6) . . ?
F10B C49 C45 113.3(3) . . ?
F9B C49 C45 112.9(3) . . ?
F10 C49 C45 111.2(6) . . ?
F8B C49 C45 110.7(3) . . ?
F9 C49 C45 110.9(8) . . ?
F8C C49 F10C 100.3(7) . . ?
F9C C49 F10C 98.4(7) . . ?
C45 C49 F10C 106.8(6) . . ?
F12B C50 F11B 106.3(18) . . ?
F12 C50 F11 105.9(3) . . ?
F12 C50 F13 106.7(3) . . ?
F11 C50 F13 105.7(3) . . ?
F12B C50 F13B 100.7(14) . . ?
F11B C50 F13B 99.2(17) . . ?
F12B C50 C47 120.1(12) . . ?
F11B C50 C47 118.1(15) . . ?
F12 C50 C47 113.8(3) . . ?
F11 C50 C47 112.2(3) . . ?
F13 C50 C47 112.0(3) . . ?
F13B C50 C47 109.0(10) . . ?
C56 C51 C52 115.4(2) . . ?
C56 C51 B2 123.0(2) . . ?
C52 C51 B2 121.3(2) . . ?
C53 C52 C51 122.9(2) . . ?
C53 C52 H52 118.5 . . ?
C51 C52 H52 118.5 . . ?
C52 C53 C54 120.2(2) . . ?
C52 C53 C57 121.0(2) . . ?
C54 C53 C57 118.9(2) . . ?
C55 C54 C53 118.2(2) . . ?
C55 C54 H54 120.9 . . ?
C53 C54 H54 120.9 . . ?
C54 C55 C56 121.1(2) . . ?
C54 C55 C58 119.9(2) . . ?
C56 C55 C58 119.0(2) . . ?
C55 C56 C51 122.2(2) . . ?
C55 C56 H56 118.9 . . ?
C51 C56 H56 118.9 . . ?
F15B C57 F14B 118.8(6) . . ?
F14C C57 F16C 110.6(4) . . ?
F15D C57 F14D 109.4(8) . . ?
F14 C57 F15 105.4(4) . . ?
F14 C57 F16 103.3(4) . . ?
F15 C57 F16 108.1(5) . . ?
F15D C57 F16D 112.8(7) . . ?
F14D C57 F16D 101.5(7) . . ?
F14C C57 F15C 101.6(4) . . ?
F16C C57 F15C 105.9(4) . . ?
F15B C57 C53 115.7(5) . . ?
F14B C57 C53 117.2(5) . . ?
F15D C57 C53 114.8(6) . . ?
F14C C57 C53 115.1(4) . . ?
F16C C57 C53 115.6(3) . . ?
F14 C57 C53 115.0(4) . . ?
F14D C57 C53 108.0(8) . . ?
F15 C57 C53 112.7(4) . . ?
F16 C57 C53 111.7(4) . . ?
F16D C57 C53 109.4(5) . . ?
F15C C57 C53 106.4(3) . . ?
F17 C58 F18 106.5(2) . . ?
F17 C58 F19 105.2(2) . . ?
F18 C58 F19 105.8(2) . . ?
F17 C58 C55 113.2(2) . . ?
F18 C58 C55 113.4(2) . . ?
F19 C58 C55 112.1(2) . . ?
C60 C59 C64 115.1(2) . . ?
C60 C59 B2 125.1(2) . . ?
C64 C59 B2 119.5(2) . . ?
C61 C60 C59 122.7(2) . . ?
C61 C60 H60 118.7 . . ?
C59 C60 H60 118.7 . . ?
C62 C61 C60 120.5(2) . . ?
C62 C61 C65 119.4(2) . . ?
C60 C61 C65 120.0(2) . . ?
C63 C62 C61 118.1(2) . . ?
C63 C62 H62 121.0 . . ?
C61 C62 H62 121.0 . . ?
C62 C63 C64 120.9(2) . . ?
C62 C63 C66 118.4(2) . . ?
C64 C63 C66 120.7(2) . . ?
C63 C64 C59 122.7(2) . . ?
C63 C64 H64 118.7 . . ?
C59 C64 H64 118.7 . . ?
F20 C65 F22 106.0(2) . . ?
F20 C65 F21 106.5(2) . . ?
F22 C65 F21 104.8(2) . . ?
F20 C65 C61 113.8(2) . . ?
F22 C65 C61 113.1(2) . . ?
F21 C65 C61 112.0(2) . . ?
F24 C66 F23 105.6(2) . . ?
F24 C66 F25 105.9(2) . . ?
F23 C66 F25 107.0(2) . . ?
F24 C66 C63 112.5(2) . . ?
F23 C66 C63 113.3(2) . . ?
F25 C66 C63 112.1(2) . . ?
C59 B2 C51 110.7(2) . . ?
C59 B2 C43 114.3(2) . . ?
C51 B2 C43 103.7(2) . . ?
C59 B2 C35 103.7(2) . . ?
C51 B2 C35 113.9(2) . . ?
C43 B2 C35 110.94(19) . . ?
F1 Y1 N2 137.00(6) . . ?
F1 Y1 N5 138.61(7) . . ?
N2 Y1 N5 72.54(7) . . ?
F1 Y1 N8 138.93(7) . . ?
N2 Y1 N8 65.90(7) . . ?
N5 Y1 N8 72.63(8) . . ?
F1 Y1 N10 85.92(6) . . ?
N2 Y1 N10 135.93(7) . . ?
N5 Y1 N10 78.88(7) . . ?
N8 Y1 N10 74.00(7) . . ?
F1 Y1 N11 83.07(6) . . ?
N2 Y1 N11 72.29(7) . . ?
N5 Y1 N11 81.61(7) . . ?
N8 Y1 N11 135.67(7) . . ?
N10 Y1 N11 135.67(7) . . ?
F1 Y1 N9 76.38(6) . . ?
N2 Y1 N9 106.45(7) . . ?
N5 Y1 N9 130.23(7) . . ?
N8 Y1 N9 63.05(7) . . ?
N10 Y1 N9 68.47(6) . . ?
N11 Y1 N9 147.17(7) . . ?
F1 Y1 N6 75.97(6) . . ?
N2 Y1 N6 123.83(7) . . ?
N5 Y1 N6 62.65(7) . . ?
N8 Y1 N6 124.12(7) . . ?
N10 Y1 N6 66.27(6) . . ?
N11 Y1 N6 69.39(6) . . ?
N9 Y1 N6 127.87(6) . . ?
F1 Y1 N3 76.30(6) . . ?
N2 Y1 N3 62.27(7) . . ?
N5 Y1 N3 131.47(7) . . ?
N8 Y1 N3 102.31(7) . . ?
N10 Y1 N3 147.81(7) . . ?
N11 Y1 N3 69.06(7) . . ?
N9 Y1 N3 81.25(6) . . ?
N6 Y1 N3 132.06(7) . . ?
N2 N1 C1 108.8(2) . . ?
N2 N1 B1 118.8(2) . . ?
C1 N1 B1 131.3(3) . . ?
C3 N2 N1 107.3(2) . . ?
C3 N2 Y1 123.47(17) . . ?
N1 N2 Y1 128.29(16) . . ?
C8 N3 C4 117.5(2) . . ?
C8 N3 Y1 122.59(16) . . ?
C4 N3 Y1 117.53(16) . . ?
C9 N4 N5 108.9(3) . . ?
C9 N4 B1 130.5(3) . . ?
N5 N4 B1 120.4(2) . . ?
C11 N5 N4 106.9(2) . . ?
C11 N5 Y1 122.67(17) . . ?
N4 N5 Y1 127.56(19) . . ?
C16 N6 C12 117.2(2) . . ?
C16 N6 Y1 122.32(18) . . ?
C12 N6 Y1 119.71(18) . . ?
C17 N7 N8 109.1(3) . . ?
C17 N7 B1 131.5(3) . . ?
N8 N7 B1 118.7(2) . . ?
C19 N8 N7 106.8(2) . . ?
C19 N8 Y1 122.80(17) . . ?
N7 N8 Y1 129.11(19) . . ?
C24 N9 C20 117.3(2) . . ?
C24 N9 Y1 122.44(17) . . ?
C20 N9 Y1 119.24(17) . . ?
C29 N10 C25 116.8(2) . . ?
C29 N10 Y1 117.47(16) . . ?
C25 N10 Y1 125.31(17) . . ?
C34 N11 C30 117.1(2) . . ?
C34 N11 Y1 117.61(18) . . ?
C30 N11 Y1 124.54(19) . . ?
N1 C1 C2 108.9(3) . . ?
N1 C1 H1 125.6 . . ?
C2 C1 H1 125.6 . . ?
C1 C2 C3 104.9(3) . . ?
C1 C2 H2 127.6 . . ?
C3 C2 H2 127.6 . . ?
N2 C3 C2 110.1(2) . . ?
N2 C3 C4 116.7(2) . . ?
C2 C3 C4 133.1(3) . . ?
N3 C4 C5 121.8(2) . . ?
N3 C4 C3 114.9(2) . . ?
C5 C4 C3 123.3(2) . . ?
C6 C5 C4 119.1(3) . . ?
C6 C5 H5 120.5 . . ?
C4 C5 H5 120.5 . . ?
C5 C6 C7 119.4(3) . . ?
C5 C6 H6 120.3 . . ?
C7 C6 H6 120.3 . . ?
C8 C7 C6 118.2(3) . . ?
C8 C7 H7 120.9 . . ?
C6 C7 H7 120.9 . . ?
N3 C8 C7 123.9(3) . . ?
N3 C8 H8 118.0 . . ?
C7 C8 H8 118.0 . . ?
N4 C9 C10 109.3(3) . . ?
N4 C9 H9 125.3 . . ?
C10 C9 H9 125.3 . . ?
C9 C10 C11 104.9(3) . . ?
C9 C10 H10 127.6 . . ?
C11 C10 H10 127.6 . . ?
N5 C11 C10 110.0(3) . . ?
N5 C11 C12 118.1(2) . . ?
C10 C11 C12 131.9(3) . . ?
N6 C12 C13 122.2(3) . . ?
N6 C12 C11 114.6(3) . . ?
C13 C12 C11 123.2(3) . . ?
C14 C13 C12 119.4(3) . . ?
C14 C13 H13 120.3 . . ?
C12 C13 H13 120.3 . . ?
C15 C14 C13 119.1(3) . . ?
C15 C14 H14 120.5 . . ?
C13 C14 H14 120.5 . . ?
C14 C15 C16 118.7(3) . . ?
C14 C15 H15 120.7 . . ?
C16 C15 H15 120.7 . . ?
N6 C16 C15 123.4(3) . . ?
N6 C16 H16 118.3 . . ?
C15 C16 H16 118.3 . . ?
N7 C17 C18 109.4(3) . . ?
N7 C17 H17 125.3 . . ?
C18 C17 H17 125.3 . . ?
C17 C18 C19 103.9(3) . . ?
C17 C18 H18 128.1 . . ?
C19 C18 H18 128.1 . . ?
N8 C19 C18 110.8(3) . . ?
N8 C19 C20 118.3(2) . . ?
C18 C19 C20 130.8(3) . . ?
N9 C20 C21 122.3(3) . . ?
N9 C20 C19 115.1(2) . . ?
C21 C20 C19 122.6(3) . . ?
C22 C21 C20 119.2(3) . . ?
C22 C21 H21 120.4 . . ?
C20 C21 H21 120.4 . . ?
C21 C22 C23 119.0(3) . . ?
C21 C22 H22 120.5 . . ?
C23 C22 H22 120.5 . . ?
C24 C23 C22 118.5(3) . . ?
C24 C23 H23 120.8 . . ?
C22 C23 H23 120.8 . . ?
N9 C24 C23 123.6(3) . . ?
N9 C24 H24 118.2 . . ?
C23 C24 H24 118.2 . . ?
N10 C25 C26 123.5(3) . . ?
N10 C25 H25 118.3 . . ?
C26 C25 H25 118.3 . . ?
C25 C26 C27 119.1(3) . . ?
C25 C26 H26 120.5 . . ?
C27 C26 H26 120.5 . . ?
C26 C27 C28 118.9(3) . . ?
C26 C27 H27 120.6 . . ?
C28 C27 H27 120.6 . . ?
C27 C28 C29 118.7(3) . . ?
C27 C28 H28 120.6 . . ?
C29 C28 H28 120.6 . . ?
N10 C29 C28 123.1(3) . . ?
N10 C29 H29 118.4 . . ?
C28 C29 H29 118.4 . . ?
N11 C30 C31 122.7(3) . . ?
N11 C30 H30 118.6 . . ?
C31 C30 H30 118.6 . . ?
C32 C31 C30 118.9(3) . . ?
C32 C31 H31 120.6 . . ?
C30 C31 H31 120.6 . . ?
C33 C32 C31 119.4(3) . . ?
C33 C32 H32 120.3 . . ?
C31 C32 H32 120.3 . . ?
C32 C33 C34 118.1(3) . . ?
C32 C33 H33 121.0 . . ?
C34 C33 H33 121.0 . . ?
N11 C34 C33 123.8(3) . . ?
N11 C34 H34 118.1 . . ?
C33 C34 H34 118.1 . . ?
N4 B1 N7 108.9(3) . . ?
N4 B1 N1 109.2(3) . . ?
N7 B1 N1 106.0(3) . . ?
N4 B1 H1B 109.1(16) . . ?
N7 B1 H1B 108.9(16) . . ?
N1 B1 H1B 114.6(15) . . ?

loop_
_geom_bond_atom_site_label_1
_geom_bond_atom_site_label_2
_geom_bond_distance
_geom_bond_site_symmetry_2
_geom_bond_publ_flag
F2 C41 1.338(3) . ?
F3 C41 1.334(3) . ?
F4 C41 1.331(3) . ?
F5 C42 1.324(3) . ?
F6 C42 1.330(3) . ?
F7 C42 1.349(3) . ?
F8 C49 1.285(11) . ?
F9 C49 1.409(10) . ?
F10 C49 1.336(10) . ?
F8B C49 1.373(5) . ?
F9B C49 1.335(5) . ?
F10B C49 1.317(5) . ?
F8C C49 1.268(12) . ?
F9C C49 1.294(10) . ?
F10C C49 1.522(10) . ?
F11 C50 1.352(5) . ?
F12 C50 1.317(4) . ?
F13 C50 1.355(5) . ?
F11B C50 1.28(3) . ?
F12B C50 1.20(2) . ?
F13B C50 1.47(2) . ?
F14 C57 1.340(6) . ?
F15 C57 1.366(6) . ?
F16 C57 1.378(6) . ?
F14B C57 1.260(7) . ?
F15B C57 1.240(7) . ?
F16B C57 1.612(7) . ?
F14C C57 1.293(5) . ?
F15C C57 1.480(5) . ?
F16C C57 1.299(5) . ?
F14D C57 1.362(10) . ?
F15D C57 1.274(9) . ?
F16D C57 1.391(9) . ?
F17 C58 1.336(3) . ?
F18 C58 1.339(3) . ?
F19 C58 1.344(3) . ?
F20 C65 1.323(3) . ?
F21 C65 1.340(3) . ?
F22 C65 1.338(3) . ?
F23 C66 1.327(3) . ?
F24 C66 1.323(3) . ?
F25 C66 1.330(3) . ?
C35 C40 1.390(3) . ?
C35 C36 1.405(3) . ?
C35 B2 1.640(3) . ?
C36 C37 1.386(3) . ?
C36 H36 0.9500 . ?
C37 C38 1.385(3) . ?
C37 C41 1.499(3) . ?
C38 C39 1.381(3) . ?
C38 H38 0.9500 . ?
C39 C40 1.389(3) . ?
C39 C42 1.493(3) . ?
C40 H40 0.9500 . ?
C43 C48 1.399(3) . ?
C43 C44 1.402(3) . ?
C43 B2 1.640(3) . ?
C44 C45 1.390(3) . ?
C44 H44 0.9500 . ?
C45 C46 1.383(3) . ?
C45 C49 1.505(4) . ?
C46 C47 1.385(3) . ?
C46 H46 0.9500 . ?
C47 C48 1.387(3) . ?
C47 C50 1.493(4) . ?
C48 H48 0.9500 . ?
C51 C56 1.395(3) . ?
C51 C52 1.406(3) . ?
C51 B2 1.639(4) . ?
C52 C53 1.383(3) . ?
C52 H52 0.9500 . ?
C53 C54 1.394(4) . ?
C53 C57 1.499(4) . ?
C54 C55 1.381(3) . ?
C54 H54 0.9500 . ?
C55 C56 1.391(3) . ?
C55 C58 1.493(4) . ?
C56 H56 0.9500 . ?
C59 C60 1.399(3) . ?
C59 C64 1.403(3) . ?
C59 B2 1.637(4) . ?
C60 C61 1.396(3) . ?
C60 H60 0.9500 . ?
C61 C62 1.387(3) . ?
C61 C65 1.487(4) . ?
C62 C63 1.386(3) . ?
C62 H62 0.9500 . ?
C63 C64 1.387(3) . ?
C63 C66 1.502(3) . ?
C64 H64 0.9500 . ?
Y1 F1 2.1046(13) . ?
Y1 N2 2.475(2) . ?
Y1 N5 2.482(2) . ?
Y1 N8 2.509(2) . ?
Y1 N10 2.565(2) . ?
Y1 N11 2.597(2) . ?
Y1 N9 2.619(2) . ?
Y1 N6 2.620(2) . ?
Y1 N3 2.620(2) . ?
N1 N2 1.352(3) . ?
N1 C1 1.356(3) . ?
N1 B1 1.548(4) . ?
N2 C3 1.335(3) . ?
N3 C8 1.333(3) . ?
N3 C4 1.360(3) . ?
N4 C9 1.353(4) . ?
N4 N5 1.358(3) . ?
N4 B1 1.541(5) . ?
N5 C11 1.345(3) . ?
N6 C16 1.342(3) . ?
N6 C12 1.354(3) . ?
N7 C17 1.347(4) . ?
N7 N8 1.360(3) . ?
N7 B1 1.541(5) . ?
N8 C19 1.330(4) . ?
N9 C24 1.337(3) . ?
N9 C20 1.355(3) . ?
N10 C29 1.340(3) . ?
N10 C25 1.342(3) . ?
N11 C34 1.331(3) . ?
N11 C30 1.341(3) . ?
C1 C2 1.366(4) . ?
C1 H1 0.9500 . ?
C2 C3 1.390(4) . ?
C2 H2 0.9500 . ?
C3 C4 1.462(4) . ?
C4 C5 1.386(4) . ?
C5 C6 1.378(4) . ?
C5 H5 0.9500 . ?
C6 C7 1.381(4) . ?
C6 H6 0.9500 . ?
C7 C8 1.374(4) . ?
C7 H7 0.9500 . ?
C8 H8 0.9500 . ?
C9 C10 1.365(5) . ?
C9 H9 0.9500 . ?
C10 C11 1.394(4) . ?
C10 H10 0.9500 . ?
C11 C12 1.457(4) . ?
C12 C13 1.380(4) . ?
C13 C14 1.375(4) . ?
C13 H13 0.9500 . ?
C14 C15 1.374(4) . ?
C14 H14 0.9500 . ?
C15 C16 1.378(4) . ?
C15 H15 0.9500 . ?
C16 H16 0.9500 . ?
C17 C18 1.372(5) . ?
C17 H17 0.9500 . ?
C18 C19 1.402(4) . ?
C18 H18 0.9500 . ?
C19 C20 1.461(4) . ?
C20 C21 1.383(4) . ?
C21 C22 1.378(4) . ?
C21 H21 0.9500 . ?
C22 C23 1.382(4) . ?
C22 H22 0.9500 . ?
C23 C24 1.381(4) . ?
C23 H23 0.9500 . ?
C24 H24 0.9500 . ?
C25 C26 1.365(4) . ?
C25 H25 0.9500 . ?
C26 C27 1.371(4) . ?
C26 H26 0.9500 . ?
C27 C28 1.374(4) . ?
C27 H27 0.9500 . ?
C28 C29 1.379(4) . ?
C28 H28 0.9500 . ?
C29 H29 0.9500 . ?
C30 C31 1.380(4) . ?
C30 H30 0.9500 . ?
C31 C32 1.372(4) . ?
C31 H31 0.9500 . ?
C32 C33 1.369(4) . ?
C32 H32 0.9500 . ?
C33 C34 1.382(4) . ?
C33 H33 0.9500 . ?
C34 H34 0.9500 . ?
B1 H1B 1.11(3) . ?

loop_
_geom_torsion_atom_site_label_1
_geom_torsion_atom_site_label_2
_geom_torsion_atom_site_label_3
_geom_torsion_atom_site_label_4
_geom_torsion
_geom_torsion_site_symmetry_1
_geom_torsion_site_symmetry_2
_geom_torsion_site_symmetry_3
_geom_torsion_site_symmetry_4
_geom_torsion_publ_flag
C40 C35 C36 C37 0.7(4) . . . . ?
B2 C35 C36 C37 172.9(2) . . . . ?
C35 C36 C37 C38 -0.1(4) . . . . ?
C35 C36 C37 C41 179.1(2) . . . . ?
C36 C37 C38 C39 -0.8(4) . . . . ?
C41 C37 C38 C39 180.0(2) . . . . ?
C37 C38 C39 C40 1.1(4) . . . . ?
C37 C38 C39 C42 -179.1(2) . . . . ?
C38 C39 C40 C35 -0.5(4) . . . . ?
C42 C39 C40 C35 179.6(2) . . . . ?
C36 C35 C40 C39 -0.3(4) . . . . ?
B2 C35 C40 C39 -172.7(2) . . . . ?
C38 C37 C41 F4 72.6(3) . . . . ?
C36 C37 C41 F4 -106.6(3) . . . . ?
C38 C37 C41 F3 -46.6(3) . . . . ?
C36 C37 C41 F3 134.1(3) . . . . ?
C38 C37 C41 F2 -167.2(2) . . . . ?
C36 C37 C41 F2 13.5(4) . . . . ?
C38 C39 C42 F5 11.6(4) . . . . ?
C40 C39 C42 F5 -168.6(2) . . . . ?
C38 C39 C42 F6 -111.1(3) . . . . ?
C40 C39 C42 F6 68.8(3) . . . . ?
C38 C39 C42 F7 131.2(3) . . . . ?
C40 C39 C42 F7 -48.9(3) . . . . ?
C48 C43 C44 C45 -0.4(4) . . . . ?
B2 C43 C44 C45 -172.9(2) . . . . ?
C43 C44 C45 C46 -1.5(4) . . . . ?
C43 C44 C45 C49 178.2(3) . . . . ?
C44 C45 C46 C47 2.0(4) . . . . ?
C49 C45 C46 C47 -177.7(3) . . . . ?
C45 C46 C47 C48 -0.7(4) . . . . ?
C45 C46 C47 C50 -179.3(3) . . . . ?
C46 C47 C48 C43 -1.2(4) . . . . ?
C50 C47 C48 C43 177.4(2) . . . . ?
C44 C43 C48 C47 1.7(4) . . . . ?
B2 C43 C48 C47 174.1(2) . . . . ?
C46 C45 C49 F8C 116.6(9) . . . . ?
C44 C45 C49 F8C -63.1(9) . . . . ?
C46 C45 C49 F8 164.7(8) . . . . ?
C44 C45 C49 F8 -15.0(9) . . . . ?
C46 C45 C49 F9C -23.6(10) . . . . ?
C44 C45 C49 F9C 156.7(9) . . . . ?
C46 C45 C49 F10B -100.0(5) . . . . ?
C44 C45 C49 F10B 80.3(5) . . . . ?
C46 C45 C49 F9B 22.4(5) . . . . ?
C44 C45 C49 F9B -157.3(4) . . . . ?
C46 C45 C49 F10 -69.3(7) . . . . ?
C44 C45 C49 F10 111.0(7) . . . . ?
C46 C45 C49 F8B 141.0(4) . . . . ?
C44 C45 C49 F8B -38.7(5) . . . . ?
C46 C45 C49 F9 43.7(7) . . . . ?
C44 C45 C49 F9 -136.0(7) . . . . ?
C46 C45 C49 F10C -131.3(6) . . . . ?
C44 C45 C49 F10C 49.0(7) . . . . ?
C46 C47 C50 F12B 54(2) . . . . ?
C48 C47 C50 F12B -125(2) . . . . ?
C46 C47 C50 F11B -173.5(18) . . . . ?
C48 C47 C50 F11B 7.9(19) . . . . ?
C46 C47 C50 F12 -31.2(5) . . . . ?
C48 C47 C50 F12 150.2(4) . . . . ?
C46 C47 C50 F11 88.9(4) . . . . ?
C48 C47 C50 F11 -89.7(4) . . . . ?
C46 C47 C50 F13 -152.4(4) . . . . ?
C48 C47 C50 F13 29.0(5) . . . . ?
C46 C47 C50 F13B -61.4(14) . . . . ?
C48 C47 C50 F13B 120.0(14) . . . . ?
C56 C51 C52 C53 -0.8(4) . . . . ?
B2 C51 C52 C53 -175.5(2) . . . . ?
C51 C52 C53 C54 0.5(4) . . . . ?
C51 C52 C53 C57 -180.0(2) . . . . ?
C52 C53 C54 C55 0.3(4) . . . . ?
C57 C53 C54 C55 -179.2(2) . . . . ?
C53 C54 C55 C56 -0.7(4) . . . . ?
C53 C54 C55 C58 178.4(2) . . . . ?
C54 C55 C56 C51 0.3(4) . . . . ?
C58 C55 C56 C51 -178.7(2) . . . . ?
C52 C51 C56 C55 0.4(3) . . . . ?
B2 C51 C56 C55 175.0(2) . . . . ?
C52 C53 C57 F15B -42.0(7) . . . . ?
C54 C53 C57 F15B 137.5(6) . . . . ?
C52 C53 C57 F14B 169.9(6) . . . . ?
C54 C53 C57 F14B -10.6(7) . . . . ?
C52 C53 C57 F15D -92.5(9) . . . . ?
C54 C53 C57 F15D 87.0(9) . . . . ?
C52 C53 C57 F14C 130.6(5) . . . . ?
C54 C53 C57 F14C -49.8(6) . . . . ?
C52 C53 C57 F16C -0.3(5) . . . . ?
C54 C53 C57 F16C 179.2(4) . . . . ?
C52 C53 C57 F14 -138.9(5) . . . . ?
C54 C53 C57 F14 40.6(6) . . . . ?
C52 C53 C57 F14D 145.1(7) . . . . ?
C54 C53 C57 F14D -35.4(7) . . . . ?
C52 C53 C57 F15 -18.1(6) . . . . ?
C54 C53 C57 F15 161.4(5) . . . . ?
C52 C53 C57 F16 103.8(6) . . . . ?
C54 C53 C57 F16 -76.7(6) . . . . ?
C52 C53 C57 F16D 35.5(7) . . . . ?
C54 C53 C57 F16D -145.0(7) . . . . ?
C52 C53 C57 F15C -117.6(4) . . . . ?
C54 C53 C57 F15C 61.9(4) . . . . ?
C54 C55 C58 F17 133.1(2) . . . . ?
C56 C55 C58 F17 -47.8(3) . . . . ?
C54 C55 C58 F18 11.6(4) . . . . ?
C56 C55 C58 F18 -169.3(2) . . . . ?
C54 C55 C58 F19 -108.1(3) . . . . ?
C56 C55 C58 F19 70.9(3) . . . . ?
C64 C59 C60 C61 2.9(3) . . . . ?
B2 C59 C60 C61 177.1(2) . . . . ?
C59 C60 C61 C62 -1.3(4) . . . . ?
C59 C60 C61 C65 -178.4(2) . . . . ?
C60 C61 C62 C63 -1.1(4) . . . . ?
C65 C61 C62 C63 176.0(2) . . . . ?
C61 C62 C63 C64 1.8(4) . . . . ?
C61 C62 C63 C66 -177.6(2) . . . . ?
C62 C63 C64 C59 -0.1(4) . . . . ?
C66 C63 C64 C59 179.3(2) . . . . ?
C60 C59 C64 C63 -2.2(3) . . . . ?
B2 C59 C64 C63 -176.8(2) . . . . ?
C62 C61 C65 F20 154.5(2) . . . . ?
C60 C61 C65 F20 -28.3(4) . . . . ?
C62 C61 C65 F22 33.5(4) . . . . ?
C60 C61 C65 F22 -149.4(2) . . . . ?
C62 C61 C65 F21 -84.7(3) . . . . ?
C60 C61 C65 F21 92.5(3) . . . . ?
C62 C63 C66 F24 -57.8(3) . . . . ?
C64 C63 C66 F24 122.8(3) . . . . ?
C62 C63 C66 F23 -177.5(2) . . . . ?
C64 C63 C66 F23 3.1(4) . . . . ?
C62 C63 C66 F25 61.4(3) . . . . ?
C64 C63 C66 F25 -118.0(3) . . . . ?
C60 C59 B2 C51 147.4(2) . . . . ?
C64 C59 B2 C51 -38.6(3) . . . . ?
C60 C59 B2 C43 30.8(3) . . . . ?
C64 C59 B2 C43 -155.2(2) . . . . ?
C60 C59 B2 C35 -90.1(3) . . . . ?
C64 C59 B2 C35 83.9(2) . . . . ?
C56 C51 B2 C59 148.9(2) . . . . ?
C52 C51 B2 C59 -36.9(3) . . . . ?
C56 C51 B2 C43 -88.1(3) . . . . ?
C52 C51 B2 C43 86.1(3) . . . . ?
C56 C51 B2 C35 32.6(3) . . . . ?
C52 C51 B2 C35 -153.2(2) . . . . ?
C48 C43 B2 C59 28.6(3) . . . . ?
C44 C43 B2 C59 -159.5(2) . . . . ?
C48 C43 B2 C51 -92.0(3) . . . . ?
C44 C43 B2 C51 79.9(3) . . . . ?
C48 C43 B2 C35 145.4(2) . . . . ?
C44 C43 B2 C35 -42.7(3) . . . . ?
C40 C35 B2 C59 88.6(3) . . . . ?
C36 C35 B2 C59 -83.2(3) . . . . ?
C40 C35 B2 C51 -151.0(2) . . . . ?
C36 C35 B2 C51 37.2(3) . . . . ?
C40 C35 B2 C43 -34.5(3) . . . . ?
C36 C35 B2 C43 153.7(2) . . . . ?
C1 N1 N2 C3 -0.9(4) . . . . ?
B1 N1 N2 C3 168.6(3) . . . . ?
C1 N1 N2 Y1 168.0(2) . . . . ?
B1 N1 N2 Y1 -22.6(4) . . . . ?
C9 N4 N5 C11 -1.0(3) . . . . ?
B1 N4 N5 C11 -176.6(3) . . . . ?
C9 N4 N5 Y1 159.86(19) . . . . ?
B1 N4 N5 Y1 -15.7(3) . . . . ?
C17 N7 N8 C19 0.3(3) . . . . ?
B1 N7 N8 C19 -171.3(3) . . . . ?
C17 N7 N8 Y1 167.16(19) . . . . ?
B1 N7 N8 Y1 -4.4(4) . . . . ?
N2 N1 C1 C2 -0.1(4) . . . . ?
B1 N1 C1 C2 -167.8(4) . . . . ?
N1 C1 C2 C3 1.0(4) . . . . ?
N1 N2 C3 C2 1.6(4) . . . . ?
Y1 N2 C3 C2 -167.9(2) . . . . ?
N1 N2 C3 C4 -176.4(2) . . . . ?
Y1 N2 C3 C4 14.1(4) . . . . ?
C1 C2 C3 N2 -1.6(4) . . . . ?
C1 C2 C3 C4 175.9(3) . . . . ?
C8 N3 C4 C5 -3.8(4) . . . . ?
Y1 N3 C4 C5 159.1(2) . . . . ?
C8 N3 C4 C3 176.1(2) . . . . ?
Y1 N3 C4 C3 -21.0(3) . . . . ?
N2 C3 C4 N3 5.7(4) . . . . ?
C2 C3 C4 N3 -171.6(3) . . . . ?
N2 C3 C4 C5 -174.4(3) . . . . ?
C2 C3 C4 C5 8.3(5) . . . . ?
N3 C4 C5 C6 3.4(4) . . . . ?
C3 C4 C5 C6 -176.5(3) . . . . ?
C4 C5 C6 C7 0.1(4) . . . . ?
C5 C6 C7 C8 -3.0(4) . . . . ?
C4 N3 C8 C7 0.6(4) . . . . ?
Y1 N3 C8 C7 -161.3(2) . . . . ?
C6 C7 C8 N3 2.8(4) . . . . ?
N5 N4 C9 C10 0.9(4) . . . . ?
B1 N4 C9 C10 175.9(3) . . . . ?
N4 C9 C10 C11 -0.4(4) . . . . ?
N4 N5 C11 C10 0.8(3) . . . . ?
Y1 N5 C11 C10 -161.26(19) . . . . ?
N4 N5 C11 C12 178.1(2) . . . . ?
Y1 N5 C11 C12 16.0(3) . . . . ?
C9 C10 C11 N5 -0.3(3) . . . . ?
C9 C10 C11 C12 -177.0(3) . . . . ?
C16 N6 C12 C13 -0.4(4) . . . . ?
Y1 N6 C12 C13 170.1(2) . . . . ?
C16 N6 C12 C11 -178.1(2) . . . . ?
Y1 N6 C12 C11 -7.6(3) . . . . ?
N5 C11 C12 N6 -4.7(4) . . . . ?
C10 C11 C12 N6 171.8(3) . . . . ?
N5 C11 C12 C13 177.7(3) . . . . ?
C10 C11 C12 C13 -5.8(5) . . . . ?
N6 C12 C13 C14 -1.3(4) . . . . ?
C11 C12 C13 C14 176.2(3) . . . . ?
C12 C13 C14 C15 1.6(4) . . . . ?
C13 C14 C15 C16 -0.3(4) . . . . ?
C12 N6 C16 C15 1.8(4) . . . . ?
Y1 N6 C16 C15 -168.4(2) . . . . ?
C14 C15 C16 N6 -1.4(4) . . . . ?
N8 N7 C17 C18 0.4(3) . . . . ?
B1 N7 C17 C18 170.5(3) . . . . ?
N7 C17 C18 C19 -0.8(4) . . . . ?
N7 N8 C19 C18 -0.8(3) . . . . ?
Y1 N8 C19 C18 -168.72(18) . . . . ?
N7 N8 C19 C20 175.8(2) . . . . ?
Y1 N8 C19 C20 7.9(3) . . . . ?
C17 C18 C19 N8 1.0(3) . . . . ?
C17 C18 C19 C20 -175.1(3) . . . . ?
C24 N9 C20 C21 1.4(4) . . . . ?
Y1 N9 C20 C21 -167.46(19) . . . . ?
C24 N9 C20 C19 -178.0(2) . . . . ?
Y1 N9 C20 C19 13.1(3) . . . . ?
N8 C19 C20 N9 -13.8(3) . . . . ?
C18 C19 C20 N9 162.1(3) . . . . ?
N8 C19 C20 C21 166.8(2) . . . . ?
C18 C19 C20 C21 -17.3(4) . . . . ?
N9 C20 C21 C22 -1.4(4) . . . . ?
C19 C20 C21 C22 177.9(2) . . . . ?
C20 C21 C22 C23 0.0(4) . . . . ?
C21 C22 C23 C24 1.4(4) . . . . ?
C20 N9 C24 C23 0.1(4) . . . . ?
Y1 N9 C24 C23 168.56(19) . . . . ?
C22 C23 C24 N9 -1.5(4) . . . . ?
C29 N10 C25 C26 0.6(4) . . . . ?
Y1 N10 C25 C26 -171.3(2) . . . . ?
N10 C25 C26 C27 -0.1(5) . . . . ?
C25 C26 C27 C28 -0.8(5) . . . . ?
C26 C27 C28 C29 1.3(5) . . . . ?
C25 N10 C29 C28 -0.1(4) . . . . ?
Y1 N10 C29 C28 172.5(2) . . . . ?
C27 C28 C29 N10 -0.8(5) . . . . ?
C34 N11 C30 C31 0.6(4) . . . . ?
Y1 N11 C30 C31 -169.4(2) . . . . ?
N11 C30 C31 C32 0.3(5) . . . . ?
C30 C31 C32 C33 -0.9(5) . . . . ?
C31 C32 C33 C34 0.6(5) . . . . ?
C30 N11 C34 C33 -0.9(4) . . . . ?
Y1 N11 C34 C33 169.7(2) . . . . ?
C32 C33 C34 N11 0.3(5) . . . . ?
C9 N4 B1 N7 -106.7(3) . . . . ?
N5 N4 B1 N7 67.8(3) . . . . ?
C9 N4 B1 N1 137.9(3) . . . . ?
N5 N4 B1 N1 -47.5(4) . . . . ?
C17 N7 B1 N4 135.2(3) . . . . ?
N8 N7 B1 N4 -55.5(3) . . . . ?
C17 N7 B1 N1 -107.4(3) . . . . ?
N8 N7 B1 N1 61.9(3) . . . . ?
N2 N1 B1 N4 68.8(4) . . . . ?
C1 N1 B1 N4 -124.5(4) . . . . ?
N2 N1 B1 N7 -48.3(4) . . . . ?
C1 N1 B1 N7 118.3(4) . . . . ?
